data_2009128
loop_
_publ_author_name
'Vergeer, Peter'
'Kooijman, Huub'
'Schreurs, Antoine M.M.'
'Kroon, Jan'
'Grech, Eugeniusz'

_publ_section_title
;
 1,8-Bis(dimethylamino)naphthalene
 bis[6-fluoro-2-(trifluoromethyl)-4-quinolinol] acetonitrile solvate
;
_journal_issue 11
_journal_name_full 'Acta Crystallographica Section C'
_journal_page_first 1822
_journal_page_last 1824
_journal_paper_doi 10.1107/S0108270199009671
_journal_volume 55
_journal_year 1999
_chemical_formula_moiety 'C14 H19 N2 +, C10 H4 F4 N O -, C10 H5 F4 N O, C2 H3 N'
_chemical_formula_sum 'C36 H31 F8 N5 O2'
_chemical_formula_weight 717.66
_chemical_name_systematic
;
(8-Dimethylamino-1-naphtyl)dimethylammonium
6-fluoro-2-(trifluoromethyl)-4-quinolinolate
-6-fluoro-2-(trifluoromethyl)-4-quinolinol
;
_space_group_IT_number 15
_symmetry_cell_setting monoclinic
_symmetry_space_group_name_Hall '-C 2yc'
_symmetry_space_group_name_H-M 'C 1 2/c 1'
_cell_angle_alpha 90
_cell_angle_beta 90.578(10)
_cell_angle_gamma 90
_cell_formula_units_Z 4
_cell_length_a 9.8833(10)
_cell_length_b 17.9581(10)
_cell_length_c 19.2752(10)
_cell_measurement_reflns_used 47
_cell_measurement_temperature 120(2)
_cell_measurement_theta_max 24.523
_cell_measurement_theta_min 4.808
_cell_volume 3420.9(4)
_computing_cell_refinement 'DIRAX (Duisenberg, 1992)'
_computing_data_collection 'Kappa CCD Server (Nonius B.V., 1997)'
_computing_data_reduction 'EVAL (Schreurs & Duisenberg, 1999)'
_computing_molecular_graphics 'PLATON (Spek, 1990)'
_computing_publication_material 'PLATON (Spek, 1990)'
_computing_structure_refinement 'SHELXL97 (Sheldrick, 1997b)'
_computing_structure_solution 'SHELXS97 (Sheldrick, 1997a)'
_diffrn_ambient_temperature 120(2)
_diffrn_measured_fraction_theta_full 0.997
_diffrn_measured_fraction_theta_max 0.997
_diffrn_measurement_device_type 'Nonius Kappa CCD diffractometer'
_diffrn_measurement_method 'area detector \q and \w scans'
_diffrn_radiation_monochromator graphite
_diffrn_radiation_source 'fine-focus sealed tube'
_diffrn_radiation_type 'Mo K\a'
_diffrn_radiation_wavelength 0.71730
_diffrn_reflns_av_R_equivalents 0.0619
_diffrn_reflns_av_sigmaI/netI 0.0617
_diffrn_reflns_limit_h_max 12
_diffrn_reflns_limit_h_min -11
_diffrn_reflns_limit_k_max 23
_diffrn_reflns_limit_k_min -23
_diffrn_reflns_limit_l_max 21
_diffrn_reflns_limit_l_min -24
_diffrn_reflns_number 11065
_diffrn_reflns_reduction_process
;
 ?
;
_diffrn_reflns_theta_full 27.80
_diffrn_reflns_theta_max 27.80
_diffrn_reflns_theta_min 2.13
_diffrn_standards_number 0
_exptl_absorpt_coefficient_mu 0.129
_exptl_absorpt_correction_type none
_exptl_crystal_colour colourless
_exptl_crystal_density_diffrn 1.393
_exptl_crystal_density_meas ?
_exptl_crystal_density_method 'Not measured'
_exptl_crystal_description prism
_exptl_crystal_F_000 1480
_exptl_crystal_size_max 0.38
_exptl_crystal_size_mid 0.15
_exptl_crystal_size_min 0.08
_refine_diff_density_max 0.189
_refine_diff_density_min -0.261
_refine_ls_extinction_method none
_refine_ls_goodness_of_fit_ref 1.119
_refine_ls_hydrogen_treatment mixed
_refine_ls_matrix_type full
_refine_ls_number_parameters 263
_refine_ls_number_reflns 3014
_refine_ls_number_restraints 0
_refine_ls_restrained_S_all 1.119
_refine_ls_R_factor_all 0.0896
_refine_ls_R_factor_gt 0.0580
_refine_ls_shift/su_max 0.001
_refine_ls_shift/su_mean 0.000
_refine_ls_structure_factor_coef Fsqd
_refine_ls_weighting_details 'w = 1/[^2^(F~O~^2^)+(0.0427P)^2^+4.0310P] where P=(F~O~^2^+2F~C~^2^)/3'
_refine_ls_weighting_scheme calc
_refine_ls_wR_factor_ref 0.1200
_reflns_number_gt 2630
_reflns_number_total 3939
_reflns_threshold_expression I>2\s(I)
_cod_data_source_file gd1044.cif
_cod_data_source_block a075a
_cod_depositor_comments
;
The following automatic conversions were performed:
'_symmetry_cell_setting' value 'Monoclinic' changed to 'monoclinic'
according to '/home/saulius/struct/CIF-dictionaries/cif_core.dic'
dictionary named 'cif_core.dic' version 2.4.1 from 2010-06-29.

Automatic conversion script
Id: cif_fix_enum 1527 2010-12-29 10:47:43Z saulius 

The following automatic conversions were performed:

'_symmetry_cell_setting' value 'Monoclinic' changed to 'monoclinic'
according to /home/saulius/struct/CIF-dictionaries/cif_core.dic
dictionary named 'cif_core.dic' version 2.4.1 from
2010-06-29.

'_exptl_absorpt_correction_type' value 'None' changed to
'none' according to
/home/saulius/struct/CIF-dictionaries/cif_core.dic dictionary named
'cif_core.dic' version 2.4.1 from 2010-06-29.

Automatic conversion script
Id: cif_fix_values 1715 2011-07-08 13:25:40Z adriana 

The following automatic conversions were performed:

'_exptl_crystal_density_meas' value 'Not measured' was changed to '?'
- the value is perceived as not measured.

Automatic conversion script
Id: cif_fix_values 3008 2015-01-20 13:52:24Z robertas 
;
_cod_original_sg_symbol_H-M 'C 2/c'
_cod_database_code 2009128

loop_
_symmetry_equiv_pos_as_xyz
x,y,z
-x,y,1/2-z
-x,-y,-z
x,-y,1/2+z
1/2+x,1/2+y,z
1/2-x,1/2+y,1/2-z
1/2-x,1/2-y,-z
1/2+x,1/2-y,1/2+z

loop_
_atom_site_aniso_label
_atom_site_aniso_U_11
_atom_site_aniso_U_22
_atom_site_aniso_U_33
_atom_site_aniso_U_12
_atom_site_aniso_U_13
_atom_site_aniso_U_23
N1 .0192(12) .0225(12) .0191(11) -.0043(9) .0013(9) -.0016(9)
C1 .0152(13) .0257(14) .0205(13) .0008(11) -.0060(10) -.0031(11)
C2 .0146(18) .026(2) .0192(18) .0000 -.0095(14) .0000
C3 .028(2) .024(2) .028(2) .0000 -.0173(17) .0000
C4 .0458(19) .0189(15) .0372(17) .0089(13) -.0159(14) -.0082(13)
C5 .0345(18) .0355(18) .0335(17) .0142(14) -.0064(13) -.0145(14)
C6 .0250(16) .0387(18) .0244(14) .0049(13) .0000(11) -.0043(13)
C7 .0239(16) .042(2) .0440(18) -.0113(14) .0007(14) -.0117(16)
C8 .0366(17) .0291(17) .0211(14) -.0017(13) .0024(13) .0040(12)
F1 .0360(10) .0173(8) .0480(10) -.0006(7) -.0062(7) -.0040(7)
F2 .0312(10) .0221(9) .0697(12) -.0035(7) .0031(8) -.0057(8)
F3 .0520(11) .0390(10) .0476(10) -.0096(8) .0175(9) -.0225(8)
F4 .0801(15) .0293(10) .0654(12) .0238(9) -.0392(11) -.0051(9)
O2 .0144(10) .0366(12) .0269(10) .0036(8) -.0059(8) -.0087(9)
N2 .0181(11) .0191(11) .0226(11) .0008(9) -.0020(8) -.0018(9)
C9 .0173(13) .0233(14) .0144(12) .0002(10) -.0015(10) .0009(10)
C10 .0167(14) .0267(15) .0253(14) .0009(11) -.0058(11) -.0028(12)
C11 .0214(15) .0202(14) .0314(15) .0036(11) -.0058(11) .0016(11)
C12 .0269(15) .0169(14) .0236(13) -.0022(11) -.0002(11) -.0019(11)
C13 .0195(14) .0275(15) .0164(12) -.0058(11) -.0022(10) -.0024(11)
C14 .0150(13) .0251(14) .0134(12) .0005(10) .0003(9) .0003(10)
C15 .0149(13) .0319(15) .0133(12) .0020(11) -.0006(10) -.0029(11)
C16 .0168(14) .0262(15) .0222(13) .0081(11) -.0012(10) -.0017(11)
C17 .0172(14) .0238(14) .0188(13) .0038(11) .0000(10) -.0014(11)
C18 .0226(15) .0250(15) .0304(15) .0040(12) -.0058(12) -.0020(12)

loop_
_atom_site_label
_atom_site_fract_x
_atom_site_fract_y
_atom_site_fract_z
_atom_site_U_iso_or_equiv
_atom_site_thermal_displace_type
_atom_site_occupancy
_atom_site_type_symbol
N1 .5843(2) .34993(11) .20020(10) .0203(7) Uani 1.000 N
C1 .5854(2) .26869(14) .20161(12) .0205(8) Uani 1.000 C
C2 .50000 .2318(2) .25000 .0200(11) Uani 1.000 C
C3 .50000 .1522(2) .25000 .0268(12) Uani 1.000 C
C4 .5849(3) .11379(16) .20353(15) .0341(10) Uani 1.000 C
C5 .6651(3) .15108(17) .15793(15) .0345(10) Uani 1.000 C
C6 .6643(3) .22865(17) .15707(14) .0294(9) Uani 1.000 C
C7 .7190(3) .38249(19) .21569(18) .0366(10) Uani 1.000 C
C8 .5267(3) .37917(17) .13400(14) .0289(9) Uani 1.000 C
F1 .18120(15) -.00102(8) .04120(8) .0338(5) Uani 1.000 F
F2 .21310(15) .44581(8) .10992(9) .0410(6) Uani 1.000 F
F3 .03543(17) .42841(9) .16896(9) .0461(6) Uani 1.000 F
F4 .0197(2) .46306(9) .06280(10) .0585(7) Uani 1.000 F
O2 -.15911(17) .20544(10) .01207(9) .0260(6) Uani 1.000 O
N2 .1902(2) .29867(11) .09932(10) .0199(6) Uani 1.000 N
C9 .1827(2) .22432(14) .08325(11) .0183(8) Uani 1.000 C
C10 .2980(3) .17937(14) .09611(13) .0229(8) Uani 1.000 C
C11 .2964(3) .10505(14) .08219(13) .0244(8) Uani 1.000 C
C12 .1788(3) .07354(13) .05466(12) .0225(8) Uani 1.000 C
C13 .0644(3) .11280(14) .04118(12) .0211(8) Uani 1.000 C
C14 .0648(2) .19027(13) .05448(11) .0178(8) Uani 1.000 C
C15 -.0504(2) .23654(14) .03888(11) .0200(8) Uani 1.000 C
C16 -.0381(3) .31170(15) .05393(12) .0217(8) Uani 1.000 C
C17 .0814(2) .33816(14) .08403(12) .0199(8) Uani 1.000 C
C18 .0887(3) .41870(15) .10527(13) .0260(9) Uani 1.000 C
H1 .522(7) .364(3) .238(4) .0410 Uiso .500 H
H4 .584(3) .0611(17) .2063(14) .0410 Uiso 1.000 H
H5 .721(3) .1241(16) .1263(15) .0410 Uiso 1.000 H
H6 .718(3) .2549(16) .1265(14) .0350 Uiso 1.000 H
H7A .753(3) .3622(18) .2599(18) .0550 Uiso 1.000 H
H7B .710(3) .4382(19) .2209(16) .0550 Uiso 1.000 H
H7C .784(3) .3706(17) .1788(17) .0550 Uiso 1.000 H
H8A .586(3) .3666(16) .0946(16) .0430 Uiso 1.000 H
H8B .518(3) .4337(18) .1384(15) .0430 Uiso 1.000 H
H8C .442(3) .3554(17) .1277(15) .0430 Uiso 1.000 H
H2 -.219(7) .236(4) .001(4) .0390 Uiso .500 H
H10 .378(3) .2019(14) .1148(13) .0280 Uiso 1.000 H
H11 .371(3) .0740(15) .0919(13) .0290 Uiso 1.000 H
H13 -.014(3) .0881(14) .0202(13) .0250 Uiso 1.000 H
H16 -.109(3) .3454(14) .0436(13) .0260 Uiso 1.000 H

loop_
_atom_type_symbol
_atom_type_description
_atom_type_scat_dispersion_real
_atom_type_scat_dispersion_imag
_atom_type_scat_source
O O 0.0106 0.0060 'International Tables Vol C Tables 4.2.6.8 and 6.1.1.4'
N N 0.0061 0.0033 'International Tables Vol C Tables 4.2.6.8 and 6.1.1.4'
F F 0.0171 0.0103 'International Tables Vol C Tables 4.2.6.8 and 6.1.1.4'
H H 0.0000 0.0000 'International Tables Vol C Tables 4.2.6.8 and 6.1.1.4'
C C 0.0033 0.0016 'International Tables Vol C Tables 4.2.6.8 and 6.1.1.4'

loop_
_geom_angle_atom_site_label_1
_geom_angle_atom_site_label_2
_geom_angle_atom_site_label_3
_geom_angle_site_symmetry_1
_geom_angle_site_symmetry_3
_geom_angle
_geom_angle_publ_flag
C15 O2 H2 . . 113(5) yes
C1 N1 C8 . . 111.81(19) yes
C7 N1 C8 . . 111.6(2) yes
C1 N1 C7 . . 112.6(2) yes
C7 N1 H1 . . 108(4) no
C1 N1 H1 . . 104(3) no
C8 N1 H1 . . 108(4) no
C9 N2 C17 . . 115.5(2) no
N1 C1 C6 . . 121.2(2) yes
C2 C1 C6 . . 120.7(3) no
N1 C1 C2 . . 118.2(2) yes
C1 C2 C1 . 2_655 124.7(3) no
C1 C2 C3 2_655 . 117.66(16) no
C1 C2 C3 . . 117.66(16) no
C2 C3 C4 . . 119.21(17) no
C2 C3 C4 . 2_655 119.21(17) no
C4 C3 C4 . 2_655 121.6(3) no
C3 C4 C5 . . 121.4(3) no
C4 C5 C6 . . 119.7(3) no
C1 C6 C5 . . 121.4(3) no
C5 C4 H4 . . 122.1(17) no
C3 C4 H4 . . 116.5(17) no
C4 C5 H5 . . 120.3(17) no
C6 C5 H5 . . 120.1(17) no
C5 C6 H6 . . 120.9(18) no
C1 C6 H6 . . 117.7(18) no
N1 C7 H7B . . 109.3(17) no
H7A C7 H7B . . 108(3) no
H7A C7 H7C . . 109(3) no
N1 C7 H7C . . 111.1(18) no
H7B C7 H7C . . 110(2) no
N1 C7 H7A . . 109.1(18) no
N1 C8 H8C . . 106.3(18) no
N1 C8 H8A . . 110.7(18) no
H8A C8 H8C . . 109(2) no
H8B C8 H8C . . 112(3) no
H8A C8 H8B . . 110(2) no
N1 C8 H8B . . 108.0(17) no
N2 C9 C14 . . 123.2(2) no
C10 C9 C14 . . 118.5(2) no
N2 C9 C10 . . 118.3(2) no
C9 C10 C11 . . 121.1(3) no
C10 C11 C12 . . 118.8(3) no
F1 C12 C11 . . 117.1(2) no
F1 C12 C13 . . 119.4(2) no
C11 C12 C13 . . 123.6(2) no
C12 C13 C14 . . 118.4(2) no
C9 C14 C13 . . 119.6(2) no
C13 C14 C15 . . 122.0(2) no
C9 C14 C15 . . 118.4(2) no
O2 C15 C16 . . 124.5(2) yes
C14 C15 C16 . . 116.8(2) no
O2 C15 C14 . . 118.7(2) yes
C15 C16 C17 . . 119.4(2) no
N2 C17 C16 . . 126.5(2) no
N2 C17 C18 . . 114.8(2) no
C16 C17 C18 . . 118.6(2) no
F2 C18 F4 . . 107.0(2) no
F2 C18 C17 . . 114.4(2) no
F2 C18 F3 . . 105.1(2) no
F3 C18 C17 . . 110.7(2) no
F4 C18 C17 . . 112.7(2) no
F3 C18 F4 . . 106.3(2) no
C9 C10 H10 . . 119.1(16) no
C11 C10 H10 . . 119.8(16) no
C10 C11 H11 . . 122.3(17) no
C12 C11 H11 . . 118.9(17) no
C12 C13 H13 . . 120.0(16) no
C14 C13 H13 . . 121.5(16) no
C15 C16 H16 . . 121.1(16) no
C17 C16 H16 . . 119.5(16) no

loop_
_geom_bond_atom_site_label_1
_geom_bond_atom_site_label_2
_geom_bond_site_symmetry_1
_geom_bond_site_symmetry_2
_geom_bond_distance
_geom_bond_publ_flag
F1 C12 . . 1.364(3) no
F2 C18 . . 1.325(3) no
F3 C18 . . 1.352(3) no
F4 C18 . . 1.326(3) no
O2 C15 . . 1.312(3) yes
O2 H2 . . .83(7) no
N1 C8 . . 1.488(3) yes
N1 C7 . . 1.482(4) yes
N1 C1 . . 1.459(3) yes
N1 H1 . . .99(7) no
N2 C17 . . 1.319(3) yes
N2 C9 . . 1.372(3) yes
C1 C2 . . 1.427(3) no
C1 C6 . . 1.370(4) no
C2 C3 . . 1.429(5) no
C3 C4 . . 1.413(3) no
C4 C5 . . 1.365(4) no
C5 C6 . . 1.393(4) no
C4 H4 . . .95(3) no
C5 H5 . . .96(3) no
C6 H6 . . .93(3) no
C7 H7A . . .98(3) no
C7 H7B . . 1.01(3) no
C7 H7C . . .99(3) no
C8 H8B . . .99(3) no
C8 H8C . . .95(3) no
C8 H8A . . .99(3) no
C9 C14 . . 1.423(3) no
C9 C10 . . 1.416(4) no
C10 C11 . . 1.361(4) no
C11 C12 . . 1.393(4) no
C12 C13 . . 1.355(4) no
C13 C14 . . 1.415(3) no
C14 C15 . . 1.439(3) no
C15 C16 . . 1.386(4) no
C16 C17 . . 1.394(4) no
C17 C18 . . 1.505(4) yes
C10 H10 . . .96(3) no
C11 H11 . . .94(3) no
C13 H13 . . .98(3) no
C16 H16 . . .95(3) no

loop_
_geom_contact_atom_site_label_1
_geom_contact_atom_site_label_2
_geom_contact_distance
_geom_contact_site_symmetry_2
_geom_contact_publ_flag
F1 C8 3.196(3) 5_445 no
F2 C8 3.350(3) . no
F2 N2 2.660(2) . no
F3 C7 3.366(3) 1_455 no
F3 N2 3.100(3) . no
F4 F4 2.785(3) 3_565 no
F1 H8B 2.75(3) 5_445 no
F1 H8A 2.76(3) 5_445 no
F1 H13 2.56(3) 3_555 no
F2 H8C 2.80(3) . no
F3 H7C 2.70(3) 1_455 no
F3 H4 2.53(3) 5_455 no
F3 H7A 2.76(3) 2_655 no
F4 H16 2.49(3) . no
F4 H11 2.54(3) 5_455 no
O2 C6 3.336(3) 1_455 no
O2 O2 2.447(2) 7_455 no
O2 C16 3.255(3) 7_455 no
O2 C15 3.199(3) 7_455 no
O2 H5 2.90(3) 1_455 no
O2 H13 2.55(3) . no
O2 H2 1.62(7) 7_455 no
O2 H6 2.82(3) 7_555 no
O2 H8A 2.54(3) 7_555 no
O2 H16 2.68(3) 7_455 no
O2 H6 2.68(3) 1_455 no
N1 C8 3.430(3) 2_655 no
N1 N1 2.555(3) 2_655 no
N2 F3 3.100(3) . no
N2 F2 2.660(2) . no
N1 H1 1.62(7) 2_655 no
N2 H8C 2.74(3) . no
C3 C10 3.592(3) 2_655 no
C3 C10 3.592(3) . no
C6 O2 3.336(3) 1_655 no
C7 F3 3.366(3) 1_655 no
C8 C13 3.489(4) 7_555 no
C8 F1 3.196(3) 5_555 no
C8 F2 3.350(3) . no
C8 N1 3.430(3) 2_655 no
C10 C3 3.592(3) . no
C10 C3 3.592(3) . no
C11 C17 3.584(3) 7_555 no
C13 C8 3.489(4) 7_555 no
C15 O2 3.199(3) 7_455 no
C16 O2 3.254(3) 7_455 no
C17 C11 3.584(3) 7_555 no
C1 H10 2.89(3) . no
C1 H1 2.33(6) 2_655 no
C2 H10 2.91(3) . no
C2 H10 2.91(3) 2_655 no
C3 H10 3.00(3) . no
C3 H10 3.00(3) 2_655 no
C4 H10 3.09(3) . no
C4 H11 3.09(3) . no
C5 H10 3.09(3) . no
C6 H8A 2.86(3) . no
C6 H10 2.98(3) . no
C6 H7C 2.84(3) . no
C7 H1 2.57(7) 2_655 no
C7 H6 2.86(3) . no
C8 H1 2.53(8) 2_655 no
C8 H6 2.93(3) . no
C8 H13 3.03(3) 7_555 no
C13 H8A 3.02(3) 7_555 no
C15 H2 2.45(7) 7_455 no
C15 H6 2.88(3) 1_455 no
C16 H6 2.98(3) 1_455 no
C16 H2 2.75(7) 7_455 no
H1 C1 2.33(6) 2_655 no
H1 N1 1.62(7) 2_655 no
H1 C7 2.57(7) 2_655 no
H1 C8 2.53(8) 2_655 no
H2 O2 1.62(7) 7_455 no
H2 C15 2.45(7) 7_455 no
H2 C16 2.75(7) 7_455 no
H2 H6 2.46(8) 7_555 no
H2 H16 2.40(8) 7_455 no
H2 H6 2.53(8) 1_455 no
H2 H16 2.39(8) . no
H4 H4 2.38(4) 2_655 no
H4 F3 2.53(3) 5_545 no
H5 O2 2.90(3) 1_655 no
H6 O2 2.68(3) 1_655 no
H6 C7 2.86(3) . no
H6 C8 2.93(3) . no
H6 C15 2.88(3) 1_655 no
H6 C16 2.98(3) 1_655 no
H6 H2 2.53(8) 1_655 no
H6 H7C 2.40(4) . no
H6 H8A 2.47(4) . no
H6 O2 2.82(3) 7_555 no
H6 H2 2.46(8) 7_555 no
H7A F3 2.76(3) 2_655 no
H7B H8B 2.46(4) . no
H7C H6 2.40(4) . no
H7C H8A 2.53(4) . no
H7C C6 2.84(3) . no
H7C F3 2.70(3) 1_655 no
H8A C6 2.86(3) . no
H8A F1 2.76(3) 5_555 no
H8A H6 2.47(4) . no
H8A H7C 2.53(4) . no
H8A H13 2.46(4) 7_555 no
H8A O2 2.54(3) 7_555 no
H8A C13 3.02(3) 7_555 no
H8B H7B 2.46(4) . no
H8B F1 2.75(3) 5_555 no
H8C N2 2.74(3) . no
H8C F2 2.80(3) . no
H10 C1 2.89(3) . no
H10 C2 2.91(3) . no
H10 C3 3.00(3) . no
H10 C4 3.09(3) . no
H10 C5 3.09(3) . no
H10 C6 2.98(3) . no
H10 C2 2.91(3) . no
H10 C3 3.00(3) . no
H11 C4 3.09(3) . no
H11 F4 2.54(3) 5_545 no
H13 O2 2.55(3) . no
H13 F1 2.56(3) 3_555 no
H13 C8 3.03(3) 7_555 no
H13 H8A 2.46(4) 7_555 no
H16 F4 2.49(3) . no
H16 H2 2.39(8) . no
H16 O2 2.68(3) 7_455 no
H16 H2 2.40(8) 7_455 no

loop_
_geom_hbond_atom_site_label_D
_geom_hbond_atom_site_label_H
_geom_hbond_atom_site_label_A
_geom_hbond_site_symmetry_A
_geom_hbond_distance_DH
_geom_hbond_distance_HA
_geom_hbond_distance_DA
_geom_hbond_angle_DHA
_geom_hbond_publ_flag
N1 H1 N1 2_655 0.99(7) 1.62(7) 2.555(3) 156(5) yes
O2 H2 O2 7_455 0.83(7) 1.62(7) 2.447(2) 174(8) yes
C4 H4 F3 5_545 0.95(3) 2.53(3) 3.429(3) 158(2) yes
C8 H8A O2 7_555 0.99(3) 2.54(3) 3.467(3) 156(2) yes
C11 H11 F4 5_545 0.94(3) 2.54(3) 3.395(3) 151(2) yes

loop_
_geom_torsion_atom_site_label_1
_geom_torsion_atom_site_label_2
_geom_torsion_atom_site_label_3
_geom_torsion_atom_site_label_4
_geom_torsion_site_symmetry_1
_geom_torsion_site_symmetry_4
_geom_torsion
_geom_torsion_publ_flag
C8 N1 C1 C2 . . -113.4(2) no
C8 N1 C1 C6 . . 65.5(3) no
C7 N1 C1 C2 . . 119.9(2) no
C7 N1 C1 C6 . . -61.1(3) no
C9 N2 C17 C16 . . 0.3(3) no
C9 N2 C17 C18 . . 177.0(2) no
C17 N2 C9 C14 . . -2.3(3) no
C17 N2 C9 C10 . . 177.8(2) no
N1 C1 C2 C1 . 2_655 -1.2(2) no
C6 C1 C2 C1 . 2_655 179.9(3) no
C6 C1 C2 C3 . . -0.1(2) no
N1 C1 C6 C5 . . -179.6(2) yes
C2 C1 C6 C5 . . -0.7(4) no
N1 C1 C2 C3 . . 178.83(13) yes
C1 C2 C3 C4 . . 0.98(16) no
C1 C2 C3 C4 . 2_655 -179.02(17) no
C1 C2 C3 C4 2_655 . -179.02(17) no
C2 C3 C4 C5 . . -1.1(3) no
C4 C3 C4 C5 2_655 . 178.9(2) no
C3 C4 C5 C6 . . 0.3(4) no
C4 C5 C6 C1 . . 0.6(4) no
C14 C9 C10 C11 . . -0.8(4) no
N2 C9 C10 C11 . . 179.1(2) no
C10 C9 C14 C13 . . 1.6(3) no
N2 C9 C14 C13 . . -178.3(2) no
N2 C9 C14 C15 . . 2.6(3) no
C10 C9 C14 C15 . . -177.6(2) no
C9 C10 C11 C12 . . 0.2(4) no
C10 C11 C12 C13 . . -0.4(4) no
C10 C11 C12 F1 . . 179.8(3) no
F1 C12 C13 C14 . . -179.0(2) no
C11 C12 C13 C14 . . 1.2(4) no
C12 C13 C14 C9 . . -1.8(3) no
C12 C13 C14 C15 . . 177.3(2) no
C13 C14 C15 O2 . . 0.6(3) no
C13 C14 C15 C16 . . -179.8(2) no
C9 C14 C15 C16 . . -0.6(3) no
C9 C14 C15 O2 . . 179.71(17) no
O2 C15 C16 C17 . . 178.4(2) no
C14 C15 C16 C17 . . -1.2(3) no
C15 C16 C17 N2 . . 1.5(4) no
C15 C16 C17 C18 . . -175.1(2) no
N2 C17 C18 F3 . . -92.9(3) no
N2 C17 C18 F4 . . 148.2(2) no
C16 C17 C18 F3 . . 84.2(3) no
C16 C17 C18 F4 . . -34.7(3) no
C16 C17 C18 F2 . . -157.3(2) no
N2 C17 C18 F2 . . 25.7(3) no
